data_9005189
loop_
_publ_author_name
'Balic-Zunic T'
'Moelo, Y.'
'Loncar, Z.'
'Micheelsen, H.'

_publ_section_title
;
 Dorallcharite, Tl0.8K0.2Fe3(SO4)2(OH)6, a new
 member of the jarosite-alunite family
;
_journal_name_full 'European Journal of Mineralogy'
_journal_page_first 255
_journal_page_last 263
_journal_volume 6
_journal_year 1994
_chemical_formula_sum 'Fe3 H6 K0.2 O14 S2 Tl0.8'
_chemical_name_mineral Dorallcharite
_space_group_IT_number 166
_symmetry_space_group_name_Hall '-R 3 2"'
_symmetry_space_group_name_H-M 'R -3 m :H'
_cell_angle_alpha 90
_cell_angle_beta 90
_cell_angle_gamma 120
_cell_formula_units_Z 3
_cell_length_a 7.3301
_cell_length_b 7.3301
_cell_length_c 17.6631
_cell_volume 821.897
_database_code_amcsd 0006535
_exptl_crystal_density_diffrn 3.837
_cod_original_sg_symbol_H-M 'R -3 m'
_cod_original_formula_sum '(Tl.8 K.2) Fe3 S2 O14 H6'
_cod_database_code 9005189

loop_
_space_group_symop_operation_xyz
x,y,z
2/3+x,1/3+y,1/3+z
1/3+x,2/3+y,2/3+z
x,x-y,z
2/3+x,1/3+x-y,1/3+z
1/3+x,2/3+x-y,2/3+z
y,x,-z
2/3+y,1/3+x,1/3-z
1/3+y,2/3+x,2/3-z
-x+y,y,z
2/3-x+y,1/3+y,1/3+z
1/3-x+y,2/3+y,2/3+z
-x,-x+y,-z
2/3-x,1/3-x+y,1/3-z
1/3-x,2/3-x+y,2/3-z
-y,-x,z
2/3-y,1/3-x,1/3+z
1/3-y,2/3-x,2/3+z
x-y,-y,-z
2/3+x-y,1/3-y,1/3-z
1/3+x-y,2/3-y,2/3-z
y,-x+y,-z
2/3+y,1/3-x+y,1/3-z
1/3+y,2/3-x+y,2/3-z
-x+y,-x,z
2/3-x+y,1/3-x,1/3+z
1/3-x+y,2/3-x,2/3+z
-x,-y,-z
2/3-x,1/3-y,1/3-z
1/3-x,2/3-y,2/3-z
-y,x-y,z
2/3-y,1/3+x-y,1/3+z
1/3-y,2/3+x-y,2/3+z
x-y,x,-z
2/3+x-y,1/3+x,1/3-z
1/3+x-y,2/3+x,2/3-z

loop_
_atom_site_label
_atom_site_fract_x
_atom_site_fract_y
_atom_site_fract_z
_atom_site_occupancy
_atom_site_U_iso_or_equiv
_atom_site_type_symbol
_atom_site_attached_hydrogens
Tl 0.00000 0.00000 0.00000 0.80000 0.05826 Tl 0
K 0.00000 0.00000 0.00000 0.20000 0.05826 K 0
Fe 0.00000 0.50000 0.50000 1.00000 0.05573 Fe 0
S 0.00000 0.00000 0.31040 1.00000 0.05953 S 0
O1 0.00000 0.00000 0.38900 1.00000 0.02786 O 0
O2 0.22800 -0.22800 0.93800 1.00000 0.07219 O 0
O-H 0.13720 -0.13720 0.13440 1.00000 0.04306 O 1

loop_
_cod_changelog_entry_id
_cod_changelog_entry_author
_cod_changelog_entry_date
_cod_changelog_entry_text
1
;cod-tools version 3.8.0
Id: cif_guess_AMCSD_atom_types 9574 2023-05-10 09:00:05Z saulius
;
2023-05-10T18:49:53+03:00
;Derived atom types and hydrogen counts
from atom names that follow the AMCSD naming convention
(Wat == water, O-H == hydroxyl).
;

loop_
_cod_related_entry_id
_cod_related_entry_database
_cod_related_entry_code
1 AMCSD 0006535
